data_2004830
loop_
_publ_author_name
'Pearson, W. H.'
'Shade, J. E.'
'Brown, J. E.'
'Bitterwolf, T. E.'

_publ_section_title
;
 Two Monomeric Ruthenium Complexes Containing Bidentate
 Bis(diphenylphosphino) Ligands
;
_journal_issue 5
_journal_name_full 'Acta Crystallographica Section C'
_journal_page_first 1106
_journal_page_last 1110
_journal_paper_doi 10.1107/S0108270195011802
_journal_volume 52
_journal_year 1996
_chemical_formula_iupac '[Ru Cl (C5 H5 ) (C25 H22 P2 )], C H Cl3 '
_chemical_formula_moiety '[Ru Cl (C5 H5 ) (C25 H22 P2 )], C H Cl3 '
_chemical_formula_sum 'C31 H28 Cl4 P2 Ru'
_chemical_formula_weight 705.44
_symmetry_cell_setting monoclinic
_symmetry_space_group_name_H-M 'P 1 21/c 1'
_atom_type_scat_source
;IntTabIV
 Tables 2.2B and  2.3.1
;
_cell_angle_alpha 90
_cell_angle_beta 97.480(3)
_cell_angle_gamma 90
_cell_formula_units_Z 4
_cell_length_a 12.3735(4)
_cell_length_b 11.4382(4)
_cell_length_c 22.0706(11)
_cell_measurement_reflns_used 100
_cell_measurement_temperature 294
_cell_measurement_theta_max 15
_cell_measurement_theta_min 12
_cell_volume 3097.1(2)
_computing_cell_refinement 'CAD4 Software (Enraf-Nonius, 1989)'
_computing_data_collection 'CAD4 Software (Enraf-Nonius, 1989)'
_computing_data_reduction 'MolEN (Fair, 1990)'
_computing_molecular_graphics 'ORTEPII (Johnson, 1976)'
_computing_publication_material 'CIF produced using Microsoft Word on a Mac II'
_computing_structure_refinement 'MolEN (Fair, 1990)'
_computing_structure_solution 'MULTAN11/82 (Main et al., 1982)'
_diffrn_measurement_device 'Enraf-Nonius CAD4'
_diffrn_measurement_method 'profile data from theta/2theta scans'
_diffrn_radiation_type 'Mo K\a'
_diffrn_radiation_wavelength 0.71073
_diffrn_reflns_av_R_equivalents 0.014
_diffrn_reflns_limit_h_max 15
_diffrn_reflns_limit_h_min -11
_diffrn_reflns_limit_k_max 14
_diffrn_reflns_limit_k_min -5
_diffrn_reflns_limit_l_max 28
_diffrn_reflns_limit_l_min -27
_diffrn_reflns_number 10936
_diffrn_reflns_theta_max 27.5
_diffrn_standards_decay_% 2.9
_diffrn_standards_interval_count 100
_diffrn_standards_interval_time 60
_diffrn_standards_number 3
_exptl_absorpt_coefficient_mu 0.9661
_exptl_absorpt_correction_T_max 0.9997
_exptl_absorpt_correction_T_min 0.9801
_exptl_absorpt_correction_type '\y scans (MolEN; Fair, 1990)'
_exptl_crystal_colour orange
_exptl_crystal_density_diffrn 1.513
_exptl_crystal_density_meas 1.512
_exptl_crystal_density_method
;flotation of crystals in salt solution followed by measurement
 of the mass of
 10.0 mL of solution
;
_exptl_crystal_description 'parallelepiped with well-defined faces'
_exptl_crystal_size_max 0.40
_exptl_crystal_size_mid 0.30
_exptl_crystal_size_min 0.24
_refine_diff_density_max 0.635
_refine_diff_density_min -0.082
_refine_ls_extinction_method none
_refine_ls_goodness_of_fit_obs 1.956
_refine_ls_hydrogen_treatment ' noref H1-H27,   refall H28'
_refine_ls_number_parameters 380
_refine_ls_number_reflns 5397
_refine_ls_R_factor_obs 0.029
_refine_ls_shift/esd_max 0.01
_refine_ls_structure_factor_coef F
_refine_ls_weighting_scheme
;w = 1/\s^2^(F) where \s(F) = \s(F^2^)/2F,  \s(F^2^) =
 [\s(I)^2^ + (pF^2^)^2^]^1/2^ and
p = 0.01
;
_refine_ls_wR_factor_obs 0.036
_reflns_number_observed 5749
_reflns_number_total 7092
_reflns_observed_criterion >3sigma(I)
_cod_data_source_file bk1121.cif
_cod_data_source_block A
_cod_depositor_comments
;
 Changing the _atom_site_occupancy data item value from '.' to '1'
 for all fully occupied atom sites.

 Antanas Vaitkus,
 2017-02-10
;
_cod_original_cell_volume 3097.0(2)
_cod_original_sg_symbol_H-M 'P 21/c'
_cod_original_formula_sum 'C31 H28 Cl4 P2 Ru1'
_cod_database_code 2004830

loop_
_atom_site_aniso_label
_atom_site_aniso_U_11
_atom_site_aniso_U_22
_atom_site_aniso_U_33
_atom_site_aniso_U_12
_atom_site_aniso_U_13
_atom_site_aniso_U_23
Ru 0.03188(7) 0.04485(8) 0.03976(7) 0.00109(7) 0.00754(6) -0.00295(7)
Cl1 0.0605(3) 0.0662(3) 0.0397(2) 0.0047(3) 0.0090(2) 0.0036(3)
P1 0.0371(2) 0.0355(2) 0.0371(2) 0.0010(2) 0.0073(2) 0.0006(2)
P2 0.0361(2) 0.0359(2) 0.0409(2) 0.0002(2) 0.0086(2) -0.0009(2)
C1 0.0470(10) 0.0430(10) 0.0400(10) -0.0078(9) 0.0080(8) -0.0017(9)
C2 0.0610(10) 0.0580(10) 0.0500(10) 0.0040(10) 0.0160(10) -0.0060(10)
C3 0.073(2) 0.066(2) 0.0770(10) -0.0090(10) 0.0350(10) -0.0220(10)
C4 0.103(2) 0.084(2) 0.0490(10) -0.032(2) 0.0300(10) -0.0220(10)
C5 0.111(2) 0.090(2) 0.0380(10) -0.008(2) 0.0020(10) -0.0030(10)
C6 0.079(2) 0.0570(10) 0.0460(10) 0.0000(10) -0.0010(10) -0.0020(10)
C7 0.0500(10) 0.0350(10) 0.0430(10) -0.0012(9) 0.0132(8) -0.0007(9)
C8 0.0560(10) 0.0420(10) 0.0550(10) -0.0040(10) 0.0100(10) -0.0010(10)
C9 0.069(2) 0.0510(10) 0.075(2) -0.0200(10) 0.0180(10) -0.0040(10)
C10 0.110(2) 0.0490(10) 0.078(2) -0.0260(10) 0.024(2) 0.0080(10)
C11 0.110(3) 0.064(2) 0.077(2) -0.010(2) -0.004(2) 0.0300(10)
C12 0.072(2) 0.0550(10) 0.0620(10) -0.0050(10) -0.0010(10) 0.0150(10)
C13 0.0460(10) 0.0410(10) 0.0450(10) -0.0057(9) 0.0065(9) 0.0020(9)
C14 0.069(2) 0.0450(10) 0.0670(10) 0.0020(10) 0.0160(10) 0.0060(10)
C15 0.091(2) 0.0470(10) 0.085(2) 0.0000(10) 0.010(2) 0.0160(10)
C16 0.098(2) 0.066(2) 0.066(2) -0.019(2) 0.003(2) 0.0220(10)
C17 0.092(2) 0.084(2) 0.0490(10) -0.017(2) 0.0150(10) 0.0090(10)
C18 0.0670(10) 0.0570(10) 0.0480(10) -0.0050(10) 0.0140(10) 0.0000(10)
C19 0.0470(10) 0.0390(10) 0.0460(10) 0.0039(9) 0.0136(8) 0.0022(9)
C20 0.0530(10) 0.072(2) 0.0570(10) 0.0080(10) 0.0100(10) -0.0140(10)
C21 0.084(2) 0.077(2) 0.0580(10) 0.009(2) 0.0140(10) -0.0210(10)
C22 0.095(2) 0.0550(10) 0.0610(10) 0.0120(10) 0.0410(10) 0.0000(10)
C23 0.0630(10) 0.0500(10) 0.0790(10) 0.0140(10) 0.0390(10) 0.0130(10)
C24 0.0470(10) 0.0450(10) 0.0630(10) 0.0040(10) 0.0180(10) 0.0060(10)
C25 0.0440(10) 0.097(2) 0.093(2) -0.0080(10) 0.0250(10) 0.024(2)
C26 0.0500(10) 0.151(3) 0.082(2) -0.017(2) 0.0340(10) -0.045(2)
C27 0.0460(10) 0.079(2) 0.176(3) 0.0050(10) 0.035(2) -0.036(2)
C28 0.0320(10) 0.120(2) 0.106(2) 0.008(2) 0.0040(10) 0.031(2)
C29 0.0430(10) 0.084(2) 0.081(2) -0.0170(10) 0.0120(10) -0.017(2)
C30 0.0360(10) 0.0380(10) 0.0560(10) 0.0008(9) 0.0067(9) -0.0013(9)
C31 0.103(3) 0.091(2) 0.091(2) -0.024(2) 0.011(2) -0.020(2)
Cl2 0.133(2) 0.276(3) 0.1180(10) -0.037(2) 0.0480(10) -0.020(2)
Cl3 0.171(2) 0.1220(10) 0.164(2) 0.003(2) 0.013(2) -0.0430(10)
Cl4 0.249(2) 0.420(4) 0.0820(10) -0.173(2) -0.0020(10) 0.040(2)
Cl2' 0.351(5) 0.203(3) 0.095(2) -0.162(3) 0.054(3) -0.015(2)
Cl3' 0.201(3) 0.105(2) 0.299(4) -0.001(2) 0.114(3) -0.068(2)
Cl4' 0.228(4) 0.138(3) 0.491(7) 0.021(3) -0.200(3) 0.040(4)

loop_
_atom_site_label
_atom_site_occupancy
_atom_site_fract_x
_atom_site_fract_y
_atom_site_fract_z
_atom_site_U_iso_or_equiv
_atom_site_thermal_displace_type
_atom_site_calc_flag
_atom_site_calc_attached_atom
Ru 1 .848080(10) -0.13140(2) .394570(10) .03858(4) Uani d .
Cl1 1 .79535(5) -0.17005(6) .49495(3) .05520(10) Uani d .
P1 1 .70320(4) -0.23112(5) .34600(2) .03630(10) Uani d .
P2 1 .70684(4) -.00298(5) .37383(2) .03730(10) Uani d .
C1 1 .7143(2) -0.2841(2) .26910(9) .0428(5) Uani d .
C2 1 .7801(2) -0.3817(2) .26460(10) .0553(6) Uani d .
C3 1 .7968(2) -0.4246(3) .20800(10) .0699(8) Uani d .
C4 1 .7488(3) -0.3709(3) .15540(10) .0771(9) Uani d .
C5 1 .6848(3) -0.2763(3) .15980(10) .0800(10) Uani d .
C6 1 .6661(3) -0.2324(2) .21610(10) .0616(8) Uani d .
C7 1 .6360(2) -0.3556(2) .37670(10) .0424(5) Uani d .
C8 1 .5323(2) -0.3888(2) .35160(10) .0507(6) Uani d .
C9 1 .4810(2) -0.4826(2) .37540(10) .0643(8) Uani d .
C10 1 .5344(3) -0.5446(3) .42330(10) .0781(9) Uani d .
C11 1 .6376(3) -0.5140(3) .44760(10) .0850(10) Uani d .
C12 1 .6887(3) -0.4185(2) .42550(10) .0641(8) Uani d .
C13 1 .7089(2) .1092(2) .31460(10) .0439(5) Uani d .
C14 1 .6703(2) .2220(2) .32090(10) .0595(8) Uani d .
C15 1 .6747(3) .3040(3) .27480(10) .0743(9) Uani d .
C16 1 .7167(3) .2754(3) .22290(10) .0775(9) Uani d .
C17 1 .7546(3) .1643(3) .21580(10) .0746(9) Uani d .
C18 1 .7513(2) .0812(2) .26130(10) .0569(6) Uani d .
C19 1 .6507(2) .0744(2) .43450(10) .0431(5) Uani d .
C20 1 .7237(2) .1189(3) .48140(10) .0602(8) Uani d .
C21 1 .6871(3) .1831(3) .52840(10) .0726(9) Uani d .
C22 1 .5774(3) .2002(2) .52820(10) .0676(8) Uani d .
C23 1 .5038(2) .1546(2) .48270(10) .0610(6) Uani d .
C24 1 .5404(2) .0922(2) .43550(10) .0505(6) Uani d .
C25 1 .9739(2) -.0411(3) .35370(10) .0765(9) Uani d .
C26 1 .9612(2) -0.1514(4) .32920(10) .0919(10) Uani d .
C27 1 .9916(3) -0.2333(3) .3752(2) .0987(11) Uani d .
C28 1 1.0212(2) -0.1723(4) .4276(2) .0866(10) Uani d .
C29 1 1.0125(2) -.0505(3) .41590(10) .0690(8) Uani d .
C30 1 .6031(2) -0.1104(2) .34170(10) .0434(5) Uani d .
C31 1 .9577(4) -0.1484(3) .0992(2) .0950(10) Uani d .
Cl2 .639(3) 1.0772(2) -0.1206(3) .07040(10) .1730(10) Uani d .
Cl3 .573(3) .8677(3) -.0361(2) .08430(10) .1530(10) Uani d .
Cl4 .667(3) .9934(3) -0.1729(3) .17410(10) .2530(10) Uani d .
Cl2' .335(3) 1.0102(5) -.0716(4) .0442(2) .2140(10) Uani d .
Cl3' .385(3) .8799(4) -.0476(3) .1311(2) .1950(10) Uani d .
Cl4' .387(3) 1.0388(4) -0.2139(4) .1509(3) .308(3) Uani d .
H1 1 .814 -0.419 .301 .072 Uiso calc C2
H2 1 .842 -0.491 .205 .091 Uiso calc C3
H3 1 .760 -0.400 .117 .100 Uiso calc C4
H4 1 .652 -0.239 .124 .104 Uiso calc C5
H5 1 .620 -0.167 .218 .080 Uiso calc C6
H6 1 .496 -0.347 .318 .066 Uiso calc C8
H7 1 .409 -0.504 .359 .084 Uiso calc C9
H8 1 .500 -0.609 .440 .101 Uiso calc C10
H9 1 .675 -0.559 .480 .110 Uiso calc C11
H10 1 .760 -0.396 .444 .084 Uiso calc C12
H11 1 .641 .243 .357 .077 Uiso calc C14
H12 1 .648 .381 .280 .096 Uiso calc C15
H13 1 .720 .332 .192 .100 Uiso calc C16
H14 1 .783 .144 .179 .098 Uiso calc C17
H15 1 .778 .005 .256 .073 Uiso calc C18
H16 1 .800 .106 .482 .079 Uiso calc C20
H17 1 .738 .215 .560 .094 Uiso calc C21
H18 1 .552 .244 .560 .087 Uiso calc C22
H19 1 .428 .166 .483 .080 Uiso calc C23
H20 1 .489 .061 .404 .066 Uiso calc C24
H21 1 .959 .030 .332 .100 Uiso calc C25
H22 1 .936 -0.169 .288 .119 Uiso calc C26
H23 1 .992 -0.316 .371 .128 Uiso calc C27
H24 1 1.044 -0.206 .466 .113 Uiso calc C28
H25 1 1.029 .011 .444 .090 Uiso calc C29
H26 1 .547 -0.122 .367 .057 Uiso calc C30
H27 1 .572 -0.093 .301 .057 Uiso calc C30
H28 1 .911(3) -0.202(3) .082(2) .140(10) Uiso d .

loop_
_geom_angle_atom_site_label_1
_geom_angle_atom_site_label_2
_geom_angle_atom_site_label_3
_geom_angle
_geom_angle_publ_flag
Cl1 Ru P1 92.85(2) yes
Cl1 Ru P2 90.60(2) yes
Cl1 Ru C25 139.53(8) no
Cl1 Ru C26 150.26(9) no
Cl1 Ru C27 113.40(10) no
Cl1 Ru C28 91.40(10) no
Cl1 Ru C29 103.22(8) no
P1 Ru P2 72.07(2) yes
P1 Ru C25 127.61(8) no
P1 Ru C26 99.93(9) no
P1 Ru C27 104.39(9) no
P1 Ru C28 135.80(10) no
P1 Ru C29 161.91(8) no
P2 Ru C25 100.56(8) no
P2 Ru C26 118.84(9) no
P2 Ru C27 156.00(10) no
P2 Ru C28 151.90(10) no
P2 Ru C29 115.40(8) no
C25 Ru C26 37.20(10) no
C25 Ru C27 62.00(10) no
C25 Ru C28 61.40(10) no
C25 Ru C29 37.10(10) no
C26 Ru C27 37.30(10) no
C26 Ru C28 60.90(10) no
C26 Ru C29 62.00(10) no
C27 Ru C28 35.70(10) no
C27 Ru C29 61.70(10) no
C28 Ru C29 37.20(10) no
Ru P1 C1 117.08(8) yes
Ru P1 C7 125.92(7) yes
Ru P1 C30 97.57(7) yes
C1 P1 C7 100.40(10) no
C1 P1 C30 109.30(10) no
C7 P1 C30 105.50(10) no
Ru P2 C13 120.75(8) yes
Ru P2 C19 121.46(7) yes
Ru P2 C30 97.14(7) yes
C13 P2 C19 103.10(10) no
C13 P2 C30 105.30(10) no
C19 P2 C30 107.10(10) no
P1 C1 C2 116.6(2) no
P1 C1 C6 124.9(2) no
C2 C1 C6 118.5(2) no
C1 C2 C3 120.4(2) no
C2 C3 C4 120.2(3) no
C3 C4 C5 119.4(3) no
C4 C5 C6 121.4(3) no
C1 C6 C5 120.1(3) no
P1 C7 C8 120.7(2) no
P1 C7 C12 120.2(2) no
C8 C7 C12 119.1(2) no
C7 C8 C9 120.5(2) no
C8 C9 C10 119.7(3) no
C9 C10 C11 120.2(3) no
C10 C11 C12 120.7(3) no
C7 C12 C11 119.6(3) no
P2 C13 C14 122.8(2) no
P2 C13 C18 119.1(2) no
C14 C13 C18 118.2(2) no
C13 C14 C15 120.4(3) no
C14 C15 C16 120.7(3) no
C15 C16 C17 119.6(3) no
C16 C17 C18 120.7(3) no
C13 C18 C17 120.4(3) no
P2 C19 C20 117.2(2) no
P2 C19 C24 123.8(2) no
C20 C19 C24 119.0(2) no
C19 C20 C21 120.6(3) no
C20 C21 C22 119.4(3) no
C21 C22 C23 120.8(3) no
C22 C23 C24 119.7(2) no
C19 C24 C23 120.5(2) no
Ru C25 C26 71.0(2) no
Ru C25 C29 74.1(2) no
C26 C25 C29 108.9(3) no
Ru C26 C25 71.9(2) no
Ru C26 C27 73.8(2) no
C25 C26 C27 108.8(3) no
Ru C27 C26 68.9(2) no
Ru C27 C28 72.5(2) no
C26 C27 C28 107.0(3) no
Ru C28 C27 71.8(2) no
Ru C28 C29 71.8(2) no
C27 C28 C29 110.2(3) no
Ru C29 C25 68.8(2) no
Ru C29 C28 71.1(2) no
C25 C29 C28 105.1(3) no
P1 C30 P2 92.80(10) yes
Cl2 C31 Cl2' 37.7(2) no
Cl2 C31 Cl3' 125.9(3) no
Cl2 C31 Cl4' 81.9(3) no
Cl2' C31 Cl3 76.8(3) no
Cl2' C31 Cl4 135.7(3) no
Cl3' C31 Cl4 78.3(3) no
Cl3 C31 Cl4' 145.3(4) no
Cl2 C31 Cl3 111.2(3) no
Cl2 C31 Cl4 105.4(3) no
Cl3 C31 Cl4 113.4(3) no
Cl2' C31 Cl3' 103.5(3) no
Cl2' C31 Cl4' 119.3(4) no
Cl3' C31 Cl4' 110.7(4) no
Cl3 C31 Cl3' 35.2(2) no
Cl4 C31 Cl4' 32.9(3) no
Cl2 C31 H28 120.(3) no
Cl3 C31 H28 94.(3) no
Cl4 C31 H28 112.(2) no
Cl2' C31 H28 110.(2) no
Cl3' C31 H28 106.(3) no
Cl4' C31 H28 107.(2) no

loop_
_geom_bond_atom_site_label_1
_geom_bond_atom_site_label_2
_geom_bond_distance
_geom_bond_publ_flag
Ru Cl1 2.4302(6) yes
Ru P1 2.2724(5) yes
Ru P2 2.2833(6) yes
Ru C25 2.161(3) yes
Ru C26 2.149(3) yes
Ru C27 2.212(3) yes
Ru C28 2.220(3) yes
Ru C29 2.229(3) yes
P1 C1 1.824(2) yes
P1 C7 1.823(2) yes
P1 C30 1.849(2) yes
P2 C13 1.834(2) yes
P2 C19 1.817(2) yes
P2 C30 1.851(2) yes
C1 C2 1.393(3) no
C1 C6 1.376(3) no
C2 C3 1.384(4) no
C3 C4 1.377(4) no
C4 C5 1.351(5) no
C5 C6 1.387(4) no
C7 C8 1.383(3) no
C7 C12 1.385(3) no
C8 C9 1.385(4) no
C9 C10 1.369(4) no
C10 C11 1.365(5) no
C11 C12 1.383(5) no
C13 C14 1.390(3) no
C13 C18 1.387(4) no
C14 C15 1.391(4) no
C15 C16 1.359(5) no
C16 C17 1.371(5) no
C17 C18 1.386(4) no
C19 C20 1.380(3) no
C19 C24 1.383(3) no
C20 C21 1.393(4) no
C21 C22 1.371(5) no
C22 C23 1.369(4) no
C23 C24 1.386(4) no
C25 C26 1.374(5) no
C25 C29 1.398(4) no
C26 C27 1.397(5) no
C27 C28 1.358(5) no
C28 C29 1.419(5) no
C31 Cl2 1.713(5) no
C31 Cl3 1.704(5) no
C31 Cl4 1.680(4) no
C31 Cl4' 1.605(7) no
C31 Cl2' 1.695(6) no
C31 Cl3' 1.712(6) no
C31 H28 0.89(4) no
